data_2001783
loop_
_publ_author_name
'Llamas-Saiz, A. L.'
'Foces-Foces, C.'
'Sobrados, I.'
'Elguero, J.'
'Meutermans, W.'

_publ_section_title
;(4<i>S</i>,7<i>R</i>)-7,8,8-Trimethyl-4,5,6,7-tetrahydro-4,7-methano-1<i>H</i>(2<i>H</i>)-indazole
 (campho[2,3-<i>c</i>]pyrazole): comparison between the X-ray structure and
 carbon-13 NMR data in the solid state
;
_journal_issue 4
_journal_name_full 'Acta Crystallographica Section C'
_journal_page_first 724
_journal_page_last 729
_journal_paper_doi 10.1107/S0108270192010187
_journal_volume 49
_journal_year 1993
_chemical_formula_sum 'C11 H16 N2'
_chemical_formula_weight 176.26
_space_group_crystal_system monoclinic
_space_group_IT_number 4
_space_group_name_Hall 'P 2yb'
_space_group_name_H-M_alt 'P 1 21 1'
_cell_angle_alpha 90
_cell_angle_beta 98.392(2)
_cell_angle_gamma 90
_cell_formula_units_Z 12
_cell_length_a 13.4077(3)
_cell_length_b 12.6064(3)
_cell_length_c 19.0523(6)
_cell_volume 3185.79(15)
_diffrn_radiation_type Cu
_diffrn_radiation_wavelength 1.5418
_exptl_absorpt_coefficient_mu 0.4777
_exptl_crystal_density_diffrn 1.102
_exptl_crystal_F_000 1152
_cod_data_source_file al1008.cif
_cod_data_source_block al1008_structure_1_of_1
_cod_original_cell_volume 3185.6(2)
_cod_database_code 2001783

loop_
_space_group_symop_id
_space_group_symop_operation_xyz
1 x,y,z
2 -x,y+1/2,-z

loop_
_atom_site_label
_atom_site_fract_x
_atom_site_fract_y
_atom_site_fract_z
_atom_site_U_iso_or_equiv
N101 -.1452(2) .1500 .55450(10) .0454(7)
N102 -.2221(2) .2006(2) .51190(10) .0488(8)
C103 -.3075(2) .1430(2) .5005(2) .0488(8)
C131 -.2884(2) .0508(2) .53720(10) .0465(8)
C104 -.3247(2) -.0555(3) .5596(2) .0550(9)
C105 -.2712(3) -.1386(3) .5200(2) .0626(11)
C106 -.1590(3) -.1277(3) .5522(2) .0622(11)
C107 -.1583(2) -.0410(2) .61000(10) .0484(8)
C171 -.1873(2) .0588(2) .56900(10) .0416(7)
C172 -.0644(3) -.0371(4) .6651(2) .0655(12)
C108 -.2625(2) -.0625(3) .6364(2) .0547(9)
C181 -.2691(4) -.1711(4) .6712(3) .0816(16)
C182 -.2914(3) .0219(5) .6869(2) .0772(15)
N301 .0101(2) .3924(2) .61270(10) .0547(8)
N302 -.0098(2) .2974(2) .64090(10) .0505(7)
C303 .0318(3) .2884(3) .7093(2) .0646(11)
C331 .0822(2) .3808(2) .72700(10) .0508(8)
C304 .1555(3) .4439(3) .7787(2) .0697(12)
C305 .2571(3) .4378(6) .7488(4) .121(3)
C306 .2369(3) .5036(7) .6812(3) .121(3)
C307 .1252(2) .5440(3) .67690(10) .0593(10)
C371 .0667(2) .4417(2) .66560(10) .0446(8)
C372 .0930(8) .6335(6) .6277(3) .125(3)
C308 .1224(2) .5578(2) .75790(10) .0482(8)
C381 .1952(4) .6423(4) .7939(2) .0730(15)
C382 .0165(3) .5858(4) .7729(3) .0826(17)
N501 -.1806(2) .4058(2) .45220(10) .0490(7)
N502 -.1132(2) .4776(2) .48530(10) .0521(8)
C503 -.1168(3) .5719(3) .4515(2) .0595(10)
C531 -.1898(2) .5631(2) .39380(10) .0486(8)
C504 -.2457(3) .6102(3) .3269(2) .0581(10)
C505 -.2020(3) .5543(4) .2658(2) .0713(13)
C506 -.2389(3) .4398(3) .2702(2) .0721(13)
C507 -.3028(2) .4401(2) .3327(2) .0525(9)
C571 -.2256(2) .4599(2) .39680(10) .0421(7)
C572 -.3733(5) .3482(5) .3359(4) .097(2)
C508 -.3488(2) .5545(3) .3245(2) .0520(9)
C581 -.4200(3) .5723(5) .2542(2) .0785(16)
C582 -.4038(4) .5865(5) .3855(2) .0775(15)
N201 -.3687(2) .7020(2) -.04100(10) .0479(7)
N202 -.2861(2) .6795(2) .00770(10) .0460(7)
C203 -.2936(2) .7220(3) .07250(10) .0530(9)
C231 -.3854(2) .7710(2) .06660(10) .0465(8)
C204 -.4564(2) .8424(3) .0982(2) .0563(9)
C205 -.4467(3) .9528(3) .0627(3) .0786(14)
C206 -.4906(3) .9339(3) -.0148(2) .0768(14)
C207 -.5256(2) .8162(3) -.0179(2) .0552(9)
C271 -.4270(2) .7567(2) -.00420(10) .0423(7)
C272 -.5999(3) .7821(5) -.0820(2) .0960(18)
C208 -.5591(2) .8035(3) .0572(2) .0542(9)
C281 -.6491(3) .8749(4) .0679(3) .0799(14)
C282 -.5831(3) .6907(4) .0770(3) .0817(15)
N401 -.3117(2) .5683(2) -.20850(10) .0467(7)
N402 -.3850(2) .6310(2) -.18780(10) .0498(7)
C403 -.4697(2) .6333(2) -.23700(10) .0502(8)
C431 -.4509(2) .5722(2) -.29230(10) .0407(7)
C404 -.4863(2) .5255(2) -.36400(10) .0442(7)
C405 -.4239(3) .5822(3) -.4153(2) .0583(10)
C406 -.3157(2) .5396(3) -.3921(2) .0590(10)
C407 -.3253(2) .4631(2) -.32930(10) .0435(7)
C471 -.3524(2) .5345(2) -.27160(10) .0391(7)
C472 -.2393(2) .3866(3) -.3105(2) .0704(12)
C408 -.4329(2) .4157(2) -.35490(10) .0407(7)
C481 -.4404(3) .3507(3) -.4236(2) .0626(11)
C482 -.4724(3) .3459(3) -.2985(2) .0607(10)
N601 -.1228(2) .5570(2) -.04070(10) .0459(7)
N602 -.1429(2) .5037(2) -.10340(10) .0452(7)
C603 -.0795(2) .4213(3) -.1072(2) .0579(10)
C631 -.0154(2) .4190(3) -.04500(10) .0529(9)
C604 .0744(3) .3704(4) .0009(2) .0715(12)
C605 .1601(3) .4505(6) .0008(2) .0922(19)
C606 .1264(3) .5447(5) .0423(3) .0837(17)
C607 .0240(2) .5121(3) .06360(10) .0536(9)
C671 -.0451(2) .5049(2) -.00640(10) .0417(7)
C672 -.0131(5) .5756(6) .1215(2) .100(2)
C608 .0427(3) .3891(3) .0754(2) .0656(11)
C681 .1281(5) .3627(5) .1361(2) .102(2)
C682 -.0505(5) .3270(6) .0868(4) .107(2)
H102 -.214(3) .250(5) .498(2) ?
H103 -.363(3) .171(3) .474(2) ?
H104 -.399(4) -.064(4) .559(2) ?
H1051 -.272(4) -.127(4) .470(3) ?
H1052 -.295(4) -.214(5) .529(3) ?
H1061 -.111(3) -.107(4) .517(2) ?
H1062 -.133(4) -.194(5) .578(2) ?
H1721 -.058(4) -.097(5) .694(3) ?
H1722 -.069(3) .014(4) .701(3) ?
H1723 -.020(4) -.025(4) .645(3) ?
H1811 -.346(6) -.183(7) .680(4) ?
H1812 -.259(6) -.220(7) .642(4) ?
H1813 -.233(5) -.175(6) .716(4) ?
H1821 -.360(5) .019(6) .701(3) ?
H1822 -.291(5) .098(7) .670(4) ?
H1823 -.259(5) .013(6) .731(4) ?
H302 -.039(3) .256(4) .622(2) ?
H303 .027(4) .233(6) .734(3) ?
H304 .156(5) .422(6) .831(4) ?
H3051 .272(8) .358(10) .742(5) ?
H3052 .312(5) .472(5) .783(3) ?
H3061 .277(5) .556(6) .680(3) ?
H3062 .236(5) .484(6) .641(4) ?
H3721 .090(6) .599(8) .576(4) ?
H3722 .118(9) .701(12) .646(6) ?
H3723 .038(7) .656(9) .625(5) ?
H3811 .200(5) .641(6) .841(4) ?
H3812 .166(4) .703(6) .779(3) ?
H3813 .253(5) .643(5) .780(3) ?
H3821 .002(9) .649(11) .763(6) ?
H3822 -.023(4) .541(6) .752(3) ?
H3823 .012(5) .585(6) .823(4) ?
H502 -.078(3) .460(4) .518(2) ?
H503 -.076(3) .622(4) .466(2) ?
H504 -.259(4) .695(5) .328(3) ?
H5051 -.124(4) .562(4) .274(2) ?
H5052 -.231(4) .582(5) .228(3) ?
H5061 -.192(5) .402(6) .277(3) ?
H5062 -.272(4) .410(5) .226(3) ?
H5721 -.351(5) .301(6) .350(3) ?
H5722 -.412(5) .334(7) .300(4) ?
H5723 -.400(5) .357(6) .381(4) ?
H5811 -.473(5) .551(5) .261(3) ?
H5812 -.437(4) .651(5) .247(3) ?
H5813 -.394(3) .549(4) .212(2) ?
H5821 -.361(3) .576(4) .432(3) ?
H5822 -.452(6) .546(7) .383(4) ?
H5823 -.441(5) .628(6) .379(3) ?
H202 -.241(3) .645(3) -.005(2) ?
H203 -.252(3) .715(3) .104(2) ?
H204 -.446(3) .844(3) .151(2) ?
H2051 -.378(4) .977(5) .068(3) ?
H2052 -.487(4) 1.006(5) .087(3) ?
H2061 -.443(4) .944(5) -.049(3) ?
H2062 -.562(4) .976(5) -.032(3) ?
H2721 -.572(5) .781(6) -.123(3) ?
H2722 -.668(5) .782(7) -.076(4) ?
H2723 -.621(5) .703(6) -.082(3) ?
H2811 -.652(6) .947(7) .045(4) ?
H2812 -.719(8) .835(11) .044(6) ?
H2813 -.658(5) .880(6) .118(3) ?
H2821 -.519(4) .641(5) .078(3) ?
H2822 -.605(6) .685(8) .125(4) ?
H2823 -.635(5) .673(6) .040(4) ?
H402 -.379(2) .659(3) -.149(2) ?
H403 -.521(3) .667(3) -.229(2) ?
H404 -.564(3) .527(3) -.383(2) ?
H4051 -.430(3) .645(4) -.411(2) ?
H4052 -.444(3) .565(4) -.465(2) ?
H4061 -.259(4) .599(4) -.370(3) ?
H4062 -.286(3) .511(4) -.433(2) ?
H4721 -.222(4) .354(5) -.354(3) ?
H4722 -.239(4) .348(5) -.271(3) ?
H4723 -.186(4) .430(5) -.303(3) ?
H4811 -.416(3) .392(3) -.456(2) ?
H4812 -.506(6) .338(7) -.444(4) ?
H4813 -.402(3) .288(4) -.414(2) ?
H4821 -.469(3) .384(4) -.254(2) ?
H4822 -.437(3) .283(4) -.291(2) ?
H4823 -.548(4) .322(5) -.312(3) ?
H602 -.190(4) .521(4) -.133(2) ?
H603 -.085(3) .384(3) -.144(2) ?
H604 .084(4) .292(5) -.012(3) ?
H6051 .160(6) .500(7) -.047(4) ?
H6052 .235(6) .417(7) .026(4) ?
H6061 .120(4) .602(5) .027(3) ?
H6062 .169(5) .563(5) .085(3) ?
H6721 -.044(5) .629(6) .111(3) ?
H6722 -.080(5) .545(6) .127(3) ?
H6723 .022(5) .569(6) .159(4) ?
H6811 .193(5) .412(5) .128(3) ?
H6812 .145(10) .275(2) .135(6) ?
H6813 .106(5) .368(7) .175(4) ?
H6821 -.028(6) .260(8) .092(5) ?
H6822 -.102(6) .349(7) .052(4) ?
H6823 -.061(6) .349(7) .136(4) ?

loop_
_geom_angle_atom_site_label_1
_geom_angle_atom_site_label_2
_geom_angle_atom_site_label_3
_geom_angle
N102 N101 C171 102.7(2)
N101 N102 C103 113.1(2)
N102 C103 C131 106.6(3)
C103 C131 C171 104.9(3)
C103 C131 C104 149.3(3)
C104 C131 C171 105.8(2)
C131 C104 C108 99.4(2)
C131 C104 C105 105.9(3)
C105 C104 C108 101.3(3)
C104 C105 C106 104.0(3)
C105 C106 C107 104.4(3)
C106 C107 C108 101.1(3)
C106 C107 C172 115.6(3)
C106 C107 C171 104.3(2)
C172 C107 C108 118.0(3)
C171 C107 C108 97.8(2)
C171 C107 C172 117.3(3)
C131 C171 C107 108.9(2)
N101 C171 C107 138.5(2)
N101 C171 C131 112.6(2)
C104 C108 C107 93.9(2)
C107 C108 C182 113.6(3)
C107 C108 C181 113.7(3)
C104 C108 C182 113.5(4)
C104 C108 C181 113.4(4)
C181 C108 C182 108.4(3)
N302 N301 C371 103.6(2)
N301 N302 C303 112.5(3)
N302 C303 C331 106.7(3)
C303 C331 C371 104.8(3)
C303 C331 c304 149.6(3)
C304 C331 C371 105.1(3)
C331 C304 C308 100.9(3)
C331 C304 C305 104.9(4)
C305 C304 C308 100.8(4)
C304 C305 C306 103.0(4)
C305 C306 C307 105.8(4)
C306 C307 C308 98.3(3)
C306 C307 C372 117.7(4)
C306 C307 C371 101.7(4)
C372 C307 C308 119.4(4)
C371 C307 C308 98.6(3)
C371 C307 C372 117.5(4)
C331 C371 C307 110.0(2)
N301 C371 C307 137.5(3)
N301 C371 C331 112.4(3)
C304 C308 C307 95.9(2)
C307 C308 C382 111.6(3)
C307 C308 C381 114.4(3)
C304 C308 C382 114.1(3)
C304 C308 C381 113.1(3)
C381 C308 C382 107.6(3)
N502 N501 C571 102.7(2)
N501 N502 C503 112.8(3)
N502 C503 C531 106.5(3)
C503 C531 C571 104.7(3)
C503 C531 C504 149.4(3)
C504 C531 C571 105.7(2)
C531 c504 C508 100.3(3)
C531 C504 C505 105.2(3)
C505 C504 C508 101.9(3)
C504 C505 C506 103.2(3)
C505 C506 C507 104.8(3)
C506 C507 C508 100.3(3)
C506 C507 C572 116.5(3)
C506 C507 C571 103.3(3)
C572 C507 C508 118.2(3)
C571 C507 C508 98.2(2)
C571 C507 C572 117.2(3)
C531 C571 c507 108.8(2)
N501 C571 C507 137.9(3)
N501 C571 C531 113.2(2)
C504 C508 C507 94.4(2)
C507 C508 C582 113.3(3)
C507 C508 c581 113.8(3)
C504 C508 C582 112.9(3)
C504 C508 C581 113.4(3)
C581 C508 C582 108.6(3)
N202 N201 C271 103.4(2)
N201 N202 C203 111.9(2)
N202 C203 C231 106.7(2)
C203 C231 C271 104.5(3)
C203 C231 C204 148.8(3)
C204 C231 C271 106.2(2)
C231 C204 C208 100.2(3)
C231 C204 C205 105.3(3)
C205 C204 C208 100.8(3)
C204 C205 C206 103.6(3)
C205 C206 C207 104.9(3)
C206 C207 C208 100.8(3)
C206 C207 C272 117.3(3)
C206 C207 C271 102.5(3)
C272 C207 C208 117.6(3)
C271 C207 C208 98.8(2)
C271 C207 C272 116.9(3)
C231 C271 C207 108.6(2)
N201 C271 C207 137.8(3)
N201 C271 C231 113.4(2)
C204 C208 C207 94.3(2)
C207 C208 C282 115.0(3)
C207 C208 C281 113.2(3)
C204 C208 C282 112.0(3)
C204 C208 C281 113.6(3)
C281 C208 C282 108.4(3)
N402 N401 C471 103.4(2)
N401 N402 C403 112.2(2)
N402 C403 C431 106.9(3)
C403 C431 C471 104.3(2)
C403 C431 C404 149.3(3)
C404 C431 C471 106.4(2)
C431 C404 C408 99.7(2)
C431 C404 C405 105.4(2)
C405 C404 C408 101.5(2)
C404 C405 C406 103.3(2)
C405 C406 C407 104.7(2)
C406 C407 C408 100.0(2)
C406 C407 C472 115.7(2)
C406 C407 C471 104.3(2)
C472 C407 C408 117.8(3)
C471 C407 C408 98.4(2)
C471 C407 C472 117.8(3)
C431 C471 C407 108.3(2)
N401 C471 C407 138.5(2)
N401 C471 C431 113.2(2)
C404 C408 C407 94.7(2)
C407 C408 C482 113.3(2)
C407 C408 C481 114.2(2)
C404 C408 C482 112.8(2)
C404 C408 C481 114.1(2)
C481 C408 C482 107.7(3)
N602 N601 C671 103.3(2)
N601 N602 C603 112.4(2)
N602 C603 C631 107.0(3)
C603 C631 C671 104.4(3)
C603 C631 C604 149.6(3)
C604 C631 C671 105.9(3)
C631 C604 C608 99.5(3)
C631 C604 C605 105.5(4)
C605 C604 C608 101.9(3)
C604 C605 C606 103.5(3)
C605 C606 C607 105.7(4)
C606 C607 C608 99.8(3)
C606 C607 C672 117.0(4)
C606 C607 C671 103.8(3)
C672 C607 C608 118.6(3)
C671 C607 C608 97.5(2)
C671 C607 C672 116.9(3)
C631 C671 C607 108.9(3)
N601 C671 C607 138.2(3)
N601 C671 C631 112.9(2)
C604 C608 C607 94.4(3)
C607 C608 C682 114.2(4)
C607 C608 C681 113.8(4)
C604 C608 C682 113.1(4)
C604 C608 C681 112.3(4)
C681 C608 C682 108.6(4)

loop_
_geom_bond_atom_site_label_1
_geom_bond_atom_site_label_2
_geom_bond_distance
N101 N102 1.373(3)
N101 C171 1.328(3)
N102 C103 1.347(4)
C103 C131 1.362(4)
C131 C104 1.508(5)
C131 C171 1.406(3)
C104 C105 1.531(5)
C104 C108 1.577(4)
C105 C106 1.547(5)
C106 C107 1.550(5)
C107 C171 1.501(4)
C107 C172 1.519(5)
C107 C108 1.576(4)
C108 C181 1.529(6)
C108 C182 1.523(6)
N301 N302 1.355(4)
N301 C371 1.326(4)
N302 C303 1.345(4)
C303 C331 1.364(5)
C331 C304 1.512(5)
C331 C371 1.389(4)
C304 C305 1.553(7)
C304 C308 1.537(5)
C305 C306 1.522(11)
C306 C307 1.573(6)
C307 C371 1.508(5)
C307 C372 1.490(8)
C307 C308 1.560(4)
C308 C381 1.537(6)
C308 C382 1.529(6)
N501 N502 1.366(4)
N501 C571 1.326(3)
N502 C503 1.350(5)
C503 C531 1.364(4)
C531 C504 1.504(4)
C531 C571 1.392(4)
C504 C505 1.547(5)
C504 C508 1.546(5)
C505 C506 1.531(7)
C506 C507 1.566(5)
C507 C571 1.502(4)
C507 C572 1.502(7)
C507 C508 1.568(4)
C508 C581 1.543(5)
C508 C582 1.518(6)
N201 N202 1.366(4)
N201 C271 1.326(3)
N202 C203 1.364(4)
C203 C231 1.366(4)
C231 C204 1.499(5)
C231 C271 1.395(4)
C204 C205 1.561(5)
C204 C208 1.559(4)
C205 C206 1.526(7)
C206 C207 1.555(5)
C207 C271 1.509(4)
C207 C272 1.522(5)
C207 C208 1.569(5)
C208 C281 1.543(5)
C208 C282 1.517(6)
N401 N402 1.363(4)
N401 C471 1.317(3)
N402 C403 1.362(4)
C403 C431 1.358(4)
C431 C404 1.499(4)
C431 C471 1.405(3)
C404 C405 1.551(4)
C404 C408 1.557(4)
C405 C406 1.550(5)
C406 C407 1.557(5)
C407 C471 1.507(4)
C407 C472 1.507(5)
C407 C408 1.572(3)
C408 C481 1.535(4)
C408 C482 1.540(5)
N601 N602 1.363(3)
N601 C671 1.320(3)
N602 C603 1.350(4)
C603 C631 1.360(4)
C631 C604 1.511(5)
C631 C671 1.399(4)
C604 C605 1.531(7)
C604 C608 1.559(5)
C605 C606 1.532(9)
C606 C607 1.543(6)
C607 C671 1.512(4)
C607 C672 1.506(7)
C607 C608 1.582(5)
C608 C681 1.540(6)
C608 C682 1.516(9)
